data_7714023
loop_
_publ_author_name
'Guthardt, Robin'
'Jacob, Hannes Lukas'
'Bruhn, Clemens'
'Siemeling, Ulrich'

_publ_section_title
;
 A complete series of N-heterocyclic tetrylenes (Si -- Pb) with a
 1,1&#x2019;-ferrocenediyl backbone enabled by 1,3,2-diazaborolyl
 N-substituents
;
_journal_name_full 'Dalton Transactions'
_journal_paper_doi 10.1039/D3DT02684A
_journal_year 2023
_chemical_formula_moiety 'C62 H80 B2 Fe N6 Sn'
_chemical_formula_sum 'C62 H80 B2 Fe N6 Sn'
_chemical_formula_weight 1105.48
_space_group_crystal_system triclinic
_space_group_IT_number 2
_space_group_name_Hall '-P 1'
_space_group_name_H-M_alt 'P -1'
_atom_sites_solution_hydrogens geom
_atom_sites_solution_primary dual
_audit_creation_date 2023-03-01
_audit_creation_method
;
Olex2 1.5
(compiled 2023.02.24 svn.rf166f9f3 for OlexSys, GUI svn.r6725)
;
_audit_update_record
;
2023-08-16 deposited with the CCDC.	2023-09-26 downloaded from the CCDC.
;
_cell_angle_alpha 109.087(2)
_cell_angle_beta 100.421(3)
_cell_angle_gamma 94.724(2)
_cell_formula_units_Z 2
_cell_length_a 10.6958(3)
_cell_length_b 14.2662(4)
_cell_length_c 20.2598(6)
_cell_measurement_reflns_used 29494
_cell_measurement_temperature 100
_cell_measurement_theta_max 71.43
_cell_measurement_theta_min 3.32
_cell_volume 2839.77(15)
_computing_cell_refinement
;
X-Area Recipe 1.36.0.0 (STOE, 2020)
;
_computing_data_collection
;
X-Area Pilatus3_SV 1.31.170.0 (STOE, 2020)
;
_computing_data_reduction
;
X-Area Integrate 1.78.3.0 (STOE, 2020)
X-Area LANA 1.83.8.0 (STOE, 2020)
;
_computing_molecular_graphics 'Olex2 1.5 (Dolomanov et al., 2009)'
_computing_publication_material
;
STOE & Cie GmbH, X-Area, software package for collecting single-crystal or
multi-domain crystal data on STOE area-detector diffractometers, for image 
processing, for the correction and scaling of reflection intensities and 
for outlier rejection, version 1.90, Darmstadt 2020
;
_computing_structure_refinement 'SHELXL 2014/7 (Sheldrick, 2015)'
_computing_structure_solution 'SHELXT  (Sheldrick, 2015)'
_diffrn_ambient_temperature 100
_diffrn_detector Pilatus200K
_diffrn_detector_area_resol_mean 5.81
_diffrn_detector_type 'DECTRIS PILATUS 200K'
_diffrn_measured_fraction_theta_full 0.985
_diffrn_measured_fraction_theta_max 0.960
_diffrn_measurement_details
;
 1542 frames, detector distance = 40 mm
;
_diffrn_measurement_device 'Eulerian 4-circle diffractometer'
_diffrn_measurement_device_type 'STOE STADIVARI'
_diffrn_measurement_method 'rotation method, \w scans'
_diffrn_radiation_collimation '1.2 mm, 0.6 diameter'
_diffrn_radiation_monochromator 'Graded multilayer mirror'
_diffrn_radiation_polarisn_norm 0
_diffrn_radiation_probe x-ray
_diffrn_radiation_type 'Cu K\a'
_diffrn_radiation_wavelength 1.54186
_diffrn_reflns_av_R_equivalents 0.0308
_diffrn_reflns_av_unetI/netI 0.0319
_diffrn_reflns_Laue_measured_fraction_full 0.985
_diffrn_reflns_Laue_measured_fraction_max 0.960
_diffrn_reflns_limit_h_max 12
_diffrn_reflns_limit_h_min -7
_diffrn_reflns_limit_k_max 17
_diffrn_reflns_limit_k_min -16
_diffrn_reflns_limit_l_max 21
_diffrn_reflns_limit_l_min -24
_diffrn_reflns_number 22454
_diffrn_reflns_point_group_measured_fraction_full 0.985
_diffrn_reflns_point_group_measured_fraction_max 0.960
_diffrn_reflns_theta_full 67.686
_diffrn_reflns_theta_max 70.923
_diffrn_reflns_theta_min 3.317
_diffrn_source Cu-Genix
_diffrn_source_current 0.600
_diffrn_source_power 0.030
_diffrn_source_voltage 50
_exptl_absorpt_coefficient_mu 5.870
_exptl_absorpt_correction_T_max 0.8124
_exptl_absorpt_correction_T_min 0.2061
_exptl_absorpt_correction_type multi-scan
_exptl_absorpt_process_details
;
STOE X-Red32, absorption correction by Gaussian integration, analogous to
P. Coppens, "The Evaluation of Absorption and Extinction in Single-Crystal
Structure Analysis", published in: F. R. Ahmed (Editor), "Crystallographic
Computing", Munksgaard, Copenhagen (1970), 255 - 270. Afterwards scaling of
reflection intensities was performed within STOE LANA. J. Koziskova, F. Hahn,
J. Richter, J. Kozisek, Acta Chimica Slovaca, vol. 9, no. 2, 2016, pp. 136-140.
;
_exptl_crystal_colour yellow
_exptl_crystal_colour_primary yellow
_exptl_crystal_density_diffrn 1.293
_exptl_crystal_density_method 'not measured'
_exptl_crystal_description needle
_exptl_crystal_F_000 1160
_exptl_crystal_size_max 0.24
_exptl_crystal_size_mid 0.11
_exptl_crystal_size_min 0.02
_refine_diff_density_max 1.838
_refine_diff_density_min -1.193
_refine_diff_density_rms 0.095
_refine_ls_extinction_method none
_refine_ls_goodness_of_fit_ref 1.030
_refine_ls_hydrogen_treatment constr
_refine_ls_matrix_type full
_refine_ls_number_parameters 653
_refine_ls_number_reflns 10527
_refine_ls_number_restraints 0
_refine_ls_restrained_S_all 1.030
_refine_ls_R_factor_all 0.0547
_refine_ls_R_factor_gt 0.0462
_refine_ls_shift/su_max 0.001
_refine_ls_shift/su_mean 0.000
_refine_ls_structure_factor_coef Fsqd
_refine_ls_weighting_details 'w=1/[\s^2^(Fo^2^)+(0.0702P)^2^+5.5468P] where P=(Fo^2^+2Fc^2^)/3'
_refine_ls_weighting_scheme calc
_refine_ls_wR_factor_gt 0.1163
_refine_ls_wR_factor_ref 0.1230
_reflns_Friedel_coverage 0.000
_reflns_number_gt 9237
_reflns_number_total 10527
_reflns_threshold_expression 'I > 2\s(I)'
_cod_data_source_file d3dt02684a2.cif
_cod_data_source_block sv1140
_cod_database_code 7714023
_shelx_shelxl_version_number 2014/7
_shelx_space_group_comment
;
The symmetry employed for this shelxl refinement is uniquely defined
by the following loop, which should always be used as a source of
symmetry information in preference to the above space-group names.
They are only intended as comments.
;
_shelx_estimated_absorpt_t_max 0.892
_shelx_estimated_absorpt_t_min 0.333
_olex2_refinement_description
;
1. Fixed Uiso
 At 1.2 times of:
  All C(H) groups
 At 1.5 times of:
  All C(H,H,H) groups
2. Uiso/Uaniso restraints and constraints
Uanis(C35) = Uanis(C36) = Uanis(C34)
3.a Ternary CH refined with riding coordinates:
 C19(H19), C22(H22), C31(H31), C34(H34), C45(H45), C48(H48), C57(H57), C60(H60)
3.b Aromatic/amide H refined with riding coordinates:
 C2(H2), C3(H3), C4(H4), C5(H5), C7(H7), C8(H8), C9(H9), C10(H10), C11(H11),
 C12(H12), C15(H15), C16(H16), C17(H17), C27(H27), C28(H28), C29(H29), C37(H37),
  C38(H38), C41(H41), C42(H42), C43(H43), C53(H53), C54(H54), C55(H55)
3.c Idealised Me refined as rotating group:
 C20(H20A,H20B,H20C), C21(H21A,H21B,H21C), C23(H23A,H23B,H23C), C24(H24A,H24B,
 H24C), C32(H32A,H32B,H32C), C33(H33A,H33B,H33C), C35(H35A,H35B,H35C), C36(H36A,
 H36B,H36C), C46(H46A,H46B,H46C), C47(H47A,H47B,H47C), C49(H49A,H49B,H49C),
 C50(H50A,H50B,H50C), C58(H58A,H58B,H58C), C59(H59A,H59B,H59C), C61(H61A,H61B,
 H61C), C62(H62A,H62B,H62C)
;
_olex2_submission_special_instructions 'No special instructions were received'

loop_
_space_group_symop_operation_xyz
'x, y, z'
'-x, -y, -z'

loop_
_atom_site_label
_atom_site_type_symbol
_atom_site_fract_x
_atom_site_fract_y
_atom_site_fract_z
_atom_site_U_iso_or_equiv
_atom_site_adp_type
_atom_site_occupancy
_atom_site_site_symmetry_order
_atom_site_calc_flag
_atom_site_refinement_flags_posn
_atom_site_refinement_flags_adp
_atom_site_refinement_flags_occupancy
_atom_site_disorder_assembly
_atom_site_disorder_group
Sn1 Sn 0.21623(2) 0.55212(2) 0.77644(2) 0.02258(9) Uani 1 1 d . . . . .
Fe1 Fe 0.42452(5) 0.56061(4) 0.63427(3) 0.01714(12) Uani 1 1 d . . . . .
N1 N 0.3170(3) 0.6788(2) 0.76767(15) 0.0185(6) Uani 1 1 d . . . . .
N2 N 0.2458(3) 0.4334(2) 0.69007(15) 0.0184(6) Uani 1 1 d . . . . .
N3 N 0.3516(3) 0.8755(2) 0.81250(15) 0.0204(6) Uani 1 1 d . . . . .
N4 N 0.3158(3) 0.8031(2) 0.89354(15) 0.0227(6) Uani 1 1 d . . . . .
N5 N 0.0408(3) 0.3093(2) 0.67385(15) 0.0202(6) Uani 1 1 d . . . . .
N6 N 0.2118(3) 0.2379(2) 0.63769(15) 0.0188(6) Uani 1 1 d . . . . .
C1 C 0.3851(3) 0.6782(2) 0.71311(18) 0.0189(7) Uani 1 1 d . . . . .
C2 C 0.5214(3) 0.6808(3) 0.72092(19) 0.0224(7) Uani 1 1 d . . . . .
H2 H 0.5801 0.6788 0.7615 0.027 Uiso 1 1 calc R U . . .
C3 C 0.5536(3) 0.6870(3) 0.6565(2) 0.0240(7) Uani 1 1 d . . . . .
H3 H 0.6372 0.6895 0.6469 0.029 Uiso 1 1 calc R U . . .
C4 C 0.4378(3) 0.6885(2) 0.60943(18) 0.0219(7) Uani 1 1 d . . . . .
H4 H 0.4309 0.6928 0.5631 0.026 Uiso 1 1 calc R U . . .
C5 C 0.3344(3) 0.6827(2) 0.64403(18) 0.0213(7) Uani 1 1 d . . . . .
H5 H 0.2465 0.6820 0.6245 0.026 Uiso 1 1 calc R U . . .
C6 C 0.3295(3) 0.4378(2) 0.64354(18) 0.0192(7) Uani 1 1 d . . . . .
C7 C 0.4648(4) 0.4357(3) 0.6564(2) 0.0265(8) Uani 1 1 d . . . . .
H7 H 0.5174 0.4345 0.6991 0.032 Uiso 1 1 calc R U . . .
C8 C 0.5069(4) 0.4359(3) 0.5931(2) 0.0316(9) Uani 1 1 d . . . . .
H8 H 0.5924 0.4340 0.5864 0.038 Uiso 1 1 calc R U . . .
C9 C 0.3990(4) 0.4395(3) 0.5422(2) 0.0291(8) Uani 1 1 d . . . . .
H9 H 0.3998 0.4414 0.4958 0.035 Uiso 1 1 calc R U . . .
C10 C 0.2888(4) 0.4398(2) 0.57309(19) 0.0238(7) Uani 1 1 d . . . . .
H10 H 0.2033 0.4410 0.5505 0.029 Uiso 1 1 calc R U . . .
C11 C 0.3549(4) 0.9502(3) 0.8783(2) 0.0257(8) Uani 1 1 d . . . . .
H11 H 0.3705 1.0203 0.8876 0.031 Uiso 1 1 calc R U . . .
C12 C 0.3329(4) 0.9083(3) 0.9264(2) 0.0257(8) Uani 1 1 d . . . . .
H12 H 0.3295 0.9437 0.9746 0.031 Uiso 1 1 calc R U . . .
C13 C 0.3725(3) 0.9057(2) 0.75368(19) 0.0208(7) Uani 1 1 d . . . . .
C14 C 0.4969(3) 0.9447(2) 0.75416(19) 0.0226(7) Uani 1 1 d . . . . .
C15 C 0.5141(4) 0.9760(3) 0.6970(2) 0.0274(8) Uani 1 1 d . . . . .
H15 H 0.5976 1.0032 0.6960 0.033 Uiso 1 1 calc R U . . .
C16 C 0.4113(4) 0.9677(3) 0.6422(2) 0.0305(8) Uani 1 1 d . . . . .
H16 H 0.4248 0.9888 0.6038 0.037 Uiso 1 1 calc R U . . .
C17 C 0.2889(4) 0.9290(3) 0.6428(2) 0.0291(8) Uani 1 1 d . . . . .
H17 H 0.2190 0.9237 0.6048 0.035 Uiso 1 1 calc R U . . .
C18 C 0.2668(4) 0.8979(3) 0.6984(2) 0.0253(7) Uani 1 1 d . . . . .
C19 C 0.6113(4) 0.9584(3) 0.8153(2) 0.0261(8) Uani 1 1 d . . . . .
H19 H 0.5866 0.9177 0.8441 0.031 Uiso 1 1 calc R U . . .
C20 C 0.7311(4) 0.9239(3) 0.7891(2) 0.0349(9) Uani 1 1 d . . . . .
H20A H 0.7098 0.8541 0.7562 0.052 Uiso 1 1 calc R U . . .
H20B H 0.7991 0.9289 0.8301 0.052 Uiso 1 1 calc R U . . .
H20C H 0.7609 0.9667 0.7640 0.052 Uiso 1 1 calc R U . . .
C21 C 0.6449(4) 1.0690(3) 0.8644(2) 0.0347(9) Uani 1 1 d . . . . .
H21A H 0.6701 1.1101 0.8372 0.052 Uiso 1 1 calc R U . . .
H21B H 0.7163 1.0762 0.9045 0.052 Uiso 1 1 calc R U . . .
H21C H 0.5697 1.0911 0.8830 0.052 Uiso 1 1 calc R U . . .
C22 C 0.1314(4) 0.8592(3) 0.7009(2) 0.0316(8) Uani 1 1 d . . . . .
H22 H 0.1375 0.8038 0.7209 0.038 Uiso 1 1 calc R U . . .
C23 C 0.0757(4) 0.9420(4) 0.7514(3) 0.0475(11) Uani 1 1 d . . . . .
H23A H 0.1315 0.9655 0.7994 0.071 Uiso 1 1 calc R U . . .
H23B H -0.0105 0.9154 0.7533 0.071 Uiso 1 1 calc R U . . .
H23C H 0.0703 0.9980 0.7336 0.071 Uiso 1 1 calc R U . . .
C24 C 0.0392(4) 0.8171(3) 0.6279(3) 0.0436(11) Uani 1 1 d . . . . .
H24A H 0.0228 0.8716 0.6096 0.065 Uiso 1 1 calc R U . . .
H24B H -0.0420 0.7851 0.6323 0.065 Uiso 1 1 calc R U . . .
H24C H 0.0775 0.7673 0.5946 0.065 Uiso 1 1 calc R U . . .
C25 C 0.2893(4) 0.7382(3) 0.93193(18) 0.0249(7) Uani 1 1 d . . . . .
C26 C 0.3845(4) 0.6833(3) 0.95014(19) 0.0292(8) Uani 1 1 d . . . . .
C27 C 0.3531(5) 0.6149(3) 0.9828(2) 0.0392(10) Uani 1 1 d . . . . .
H27 H 0.4144 0.5747 0.9939 0.047 Uiso 1 1 calc R U . . .
C28 C 0.2334(5) 0.6052(3) 0.9993(2) 0.0464(12) Uani 1 1 d . . . . .
H28 H 0.2137 0.5589 1.0219 0.056 Uiso 1 1 calc R U . . .
C29 C 0.1431(5) 0.6622(3) 0.9829(2) 0.0433(11) Uani 1 1 d . . . . .
H29 H 0.0619 0.6549 0.9950 0.052 Uiso 1 1 calc R U . . .
C30 C 0.1679(4) 0.7303(3) 0.9490(2) 0.0307(8) Uani 1 1 d . . . . .
C31 C 0.5178(4) 0.6995(3) 0.9361(2) 0.0316(8) Uani 1 1 d . . . . .
H31 H 0.5075 0.7069 0.8880 0.038 Uiso 1 1 calc R U . . .
C32 C 0.5956(4) 0.7974(3) 0.9920(3) 0.0425(10) Uani 1 1 d . . . . .
H32A H 0.5502 0.8537 0.9903 0.064 Uiso 1 1 calc R U . . .
H32B H 0.6806 0.8081 0.9817 0.064 Uiso 1 1 calc R U . . .
H32C H 0.6056 0.7927 1.0399 0.064 Uiso 1 1 calc R U . . .
C33 C 0.5951(5) 0.6131(4) 0.9352(3) 0.0529(13) Uani 1 1 d . . . . .
H33A H 0.6156 0.6094 0.9833 0.079 Uiso 1 1 calc R U . . .
H33B H 0.6750 0.6251 0.9199 0.079 Uiso 1 1 calc R U . . .
H33C H 0.5440 0.5497 0.9017 0.079 Uiso 1 1 calc R U . . .
C34 C 0.0656(6) 0.7905(5) 0.9285(3) 0.0705(10) Uani 1 1 d . . . . .
H34 H 0.1127 0.8531 0.9272 0.085 Uiso 1 1 calc R U . . .
C35 C -0.0122(6) 0.7373(5) 0.8563(3) 0.0705(10) Uani 1 1 d . . . . .
H35A H 0.0429 0.7036 0.8251 0.106 Uiso 1 1 calc R U . . .
H35B H -0.0526 0.7853 0.8375 0.106 Uiso 1 1 calc R U . . .
H35C H -0.0790 0.6872 0.8579 0.106 Uiso 1 1 calc R U . . .
C36 C -0.0116(6) 0.8233(5) 0.9848(3) 0.0705(10) Uani 1 1 d . . . . .
H36A H -0.0720 0.7658 0.9819 0.106 Uiso 1 1 calc R U . . .
H36B H -0.0595 0.8758 0.9769 0.106 Uiso 1 1 calc R U . . .
H36C H 0.0464 0.8497 1.0323 0.106 Uiso 1 1 calc R U . . .
C37 C 0.0069(3) 0.2044(3) 0.6448(2) 0.0254(7) Uani 1 1 d . . . . .
H37 H -0.0746 0.1686 0.6410 0.031 Uiso 1 1 calc R U . . .
C38 C 0.1070(3) 0.1626(3) 0.6233(2) 0.0247(7) Uani 1 1 d . . . . .
H38 H 0.1071 0.0927 0.6017 0.030 Uiso 1 1 calc R U . . .
C39 C -0.0439(3) 0.3704(3) 0.70886(19) 0.0227(7) Uani 1 1 d . . . . .
C40 C -0.0665(3) 0.3624(3) 0.7730(2) 0.0259(7) Uani 1 1 d . . . . .
C41 C -0.1531(4) 0.4201(3) 0.8053(2) 0.0307(8) Uani 1 1 d . . . . .
H41 H -0.1720 0.4147 0.8481 0.037 Uiso 1 1 calc R U . . .
C42 C -0.2118(4) 0.4846(3) 0.7761(2) 0.0350(9) Uani 1 1 d . . . . .
H42 H -0.2710 0.5226 0.7987 0.042 Uiso 1 1 calc R U . . .
C43 C -0.1844(4) 0.4940(3) 0.7141(2) 0.0320(8) Uani 1 1 d . . . . .
H43 H -0.2233 0.5400 0.6951 0.038 Uiso 1 1 calc R U . . .
C44 C -0.1005(3) 0.4368(3) 0.6791(2) 0.0261(8) Uani 1 1 d . . . . .
C45 C 0.0003(4) 0.2953(3) 0.8081(2) 0.0307(8) Uani 1 1 d . . . . .
H45 H 0.0584 0.2615 0.7773 0.037 Uiso 1 1 calc R U . . .
C46 C 0.0843(4) 0.3568(4) 0.8821(2) 0.0415(10) Uani 1 1 d . . . . .
H46A H 0.1507 0.4041 0.8773 0.062 Uiso 1 1 calc R U . . .
H46B H 0.1251 0.3116 0.9037 0.062 Uiso 1 1 calc R U . . .
H46C H 0.0306 0.3941 0.9128 0.062 Uiso 1 1 calc R U . . .
C47 C -0.0957(4) 0.2128(3) 0.8127(3) 0.0391(10) Uani 1 1 d . . . . .
H47A H -0.1525 0.2436 0.8439 0.059 Uiso 1 1 calc R U . . .
H47B H -0.0487 0.1685 0.8326 0.059 Uiso 1 1 calc R U . . .
H47C H -0.1473 0.1738 0.7648 0.059 Uiso 1 1 calc R U . . .
C48 C -0.0719(4) 0.4454(3) 0.6102(2) 0.0347(9) Uani 1 1 d . . . . .
H48 H 0.0201 0.4368 0.6112 0.042 Uiso 1 1 calc R U . . .
C49 C -0.0865(6) 0.5477(5) 0.6035(3) 0.0610(15) Uani 1 1 d . . . . .
H49A H -0.1778 0.5548 0.5951 0.091 Uiso 1 1 calc R U . . .
H49B H -0.0511 0.5532 0.5633 0.091 Uiso 1 1 calc R U . . .
H49C H -0.0399 0.6009 0.6479 0.091 Uiso 1 1 calc R U . . .
C50 C -0.1528(5) 0.3604(5) 0.5450(3) 0.0577(15) Uani 1 1 d . . . . .
H50A H -0.1357 0.2957 0.5489 0.087 Uiso 1 1 calc R U . . .
H50B H -0.1304 0.3657 0.5014 0.087 Uiso 1 1 calc R U . . .
H50C H -0.2442 0.3652 0.5429 0.087 Uiso 1 1 calc R U . . .
C51 C 0.3385(3) 0.2155(2) 0.63266(19) 0.0192(7) Uani 1 1 d . . . . .
C52 C 0.4311(3) 0.2359(2) 0.69655(19) 0.0217(7) Uani 1 1 d . . . . .
C53 C 0.5572(4) 0.2218(3) 0.6914(2) 0.0278(8) Uani 1 1 d . . . . .
H53 H 0.6217 0.2363 0.7338 0.033 Uiso 1 1 calc R U . . .
C54 C 0.5895(4) 0.1870(3) 0.6253(2) 0.0286(8) Uani 1 1 d . . . . .
H54 H 0.6763 0.1802 0.6227 0.034 Uiso 1 1 calc R U . . .
C55 C 0.4960(3) 0.1623(3) 0.5632(2) 0.0249(7) Uani 1 1 d . . . . .
H55 H 0.5187 0.1358 0.5182 0.030 Uiso 1 1 calc R U . . .
C56 C 0.3684(3) 0.1756(2) 0.56531(19) 0.0202(7) Uani 1 1 d . . . . .
C57 C 0.3949(4) 0.2711(3) 0.7690(2) 0.0276(8) Uani 1 1 d . . . . .
H57 H 0.3337 0.3203 0.7681 0.033 Uiso 1 1 calc R U . . .
C58 C 0.3257(4) 0.1826(3) 0.7823(2) 0.0360(9) Uani 1 1 d . . . . .
H58A H 0.2493 0.1511 0.7436 0.054 Uiso 1 1 calc R U . . .
H58B H 0.2996 0.2070 0.8282 0.054 Uiso 1 1 calc R U . . .
H58C H 0.3839 0.1334 0.7836 0.054 Uiso 1 1 calc R U . . .
C59 C 0.5101(5) 0.3234(3) 0.8317(2) 0.0424(10) Uani 1 1 d . . . . .
H59A H 0.5639 0.2737 0.8392 0.064 Uiso 1 1 calc R U . . .
H59B H 0.4792 0.3551 0.8752 0.064 Uiso 1 1 calc R U . . .
H59C H 0.5609 0.3746 0.8209 0.064 Uiso 1 1 calc R U . . .
C60 C 0.2663(3) 0.1452(2) 0.49585(18) 0.0212(7) Uani 1 1 d . . . . .
H60 H 0.1891 0.1771 0.5070 0.025 Uiso 1 1 calc R U . . .
C61 C 0.3115(4) 0.1800(3) 0.4391(2) 0.0262(8) Uani 1 1 d . . . . .
H61A H 0.3371 0.2530 0.4584 0.039 Uiso 1 1 calc R U . . .
H61B H 0.2412 0.1618 0.3967 0.039 Uiso 1 1 calc R U . . .
H61C H 0.3850 0.1475 0.4260 0.039 Uiso 1 1 calc R U . . .
C62 C 0.2255(4) 0.0312(3) 0.4653(2) 0.0306(8) Uani 1 1 d . . . . .
H62A H 0.1573 0.0133 0.4220 0.046 Uiso 1 1 calc R U . . .
H62B H 0.1936 0.0089 0.5010 0.046 Uiso 1 1 calc R U . . .
H62C H 0.2996 -0.0016 0.4535 0.046 Uiso 1 1 calc R U . . .
B1 B 0.3266(4) 0.7780(3) 0.8199(2) 0.0208(8) Uani 1 1 d . . . . .
B2 B 0.1719(4) 0.3340(3) 0.6694(2) 0.0176(7) Uani 1 1 d . . . . .

loop_
_atom_site_aniso_label
_atom_site_aniso_U_11
_atom_site_aniso_U_22
_atom_site_aniso_U_33
_atom_site_aniso_U_23
_atom_site_aniso_U_13
_atom_site_aniso_U_12
Sn1 0.02982(14) 0.01653(12) 0.02169(13) 0.00554(9) 0.01065(9) -0.00120(9)
Fe1 0.0179(3) 0.0139(2) 0.0224(3) 0.0078(2) 0.0084(2) 0.00357(19)
N1 0.0227(14) 0.0148(13) 0.0199(14) 0.0081(11) 0.0065(11) 0.0004(10)
N2 0.0185(14) 0.0176(13) 0.0229(14) 0.0093(11) 0.0088(11) 0.0042(10)
N3 0.0262(15) 0.0150(13) 0.0226(15) 0.0066(11) 0.0113(12) 0.0038(11)
N4 0.0306(16) 0.0175(14) 0.0211(15) 0.0068(12) 0.0101(12) 0.0002(11)
N5 0.0174(14) 0.0188(14) 0.0228(15) 0.0039(11) 0.0078(11) 0.0005(11)
N6 0.0188(14) 0.0146(13) 0.0228(14) 0.0061(11) 0.0061(11) 0.0010(10)
C1 0.0214(16) 0.0139(15) 0.0244(17) 0.0088(13) 0.0094(13) 0.0012(12)
C2 0.0226(17) 0.0213(17) 0.0255(18) 0.0126(14) 0.0040(14) -0.0013(13)
C3 0.0249(18) 0.0192(16) 0.0301(19) 0.0087(14) 0.0121(15) 0.0012(13)
C4 0.0306(19) 0.0182(16) 0.0203(17) 0.0089(13) 0.0091(14) 0.0055(13)
C5 0.0244(17) 0.0202(16) 0.0234(17) 0.0105(14) 0.0085(14) 0.0070(13)
C6 0.0205(17) 0.0134(15) 0.0253(17) 0.0056(13) 0.0110(14) 0.0030(12)
C7 0.0253(18) 0.0189(17) 0.043(2) 0.0168(16) 0.0139(16) 0.0073(14)
C8 0.030(2) 0.0197(17) 0.052(3) 0.0126(17) 0.0243(18) 0.0069(15)
C9 0.038(2) 0.0211(18) 0.0288(19) 0.0050(15) 0.0192(17) -0.0003(15)
C10 0.0269(18) 0.0174(16) 0.0247(18) 0.0029(14) 0.0109(14) -0.0033(13)
C11 0.035(2) 0.0140(16) 0.0290(19) 0.0038(14) 0.0154(16) 0.0046(14)
C12 0.035(2) 0.0159(16) 0.0241(18) 0.0023(14) 0.0117(15) 0.0012(14)
C13 0.0272(18) 0.0149(15) 0.0246(17) 0.0084(13) 0.0117(14) 0.0075(13)
C14 0.0299(19) 0.0155(15) 0.0277(18) 0.0105(14) 0.0127(15) 0.0060(13)
C15 0.037(2) 0.0181(17) 0.036(2) 0.0141(15) 0.0195(17) 0.0079(14)
C16 0.047(2) 0.0244(18) 0.029(2) 0.0155(16) 0.0151(17) 0.0132(16)
C17 0.041(2) 0.0216(18) 0.0281(19) 0.0113(15) 0.0064(16) 0.0136(16)
C18 0.0301(19) 0.0185(16) 0.0303(19) 0.0085(14) 0.0111(15) 0.0108(14)
C19 0.0270(19) 0.0231(18) 0.032(2) 0.0134(15) 0.0097(15) 0.0003(14)
C20 0.027(2) 0.029(2) 0.047(2) 0.0121(18) 0.0083(18) 0.0028(16)
C21 0.033(2) 0.031(2) 0.036(2) 0.0067(17) 0.0101(17) -0.0023(16)
C22 0.0266(19) 0.031(2) 0.041(2) 0.0172(18) 0.0061(17) 0.0071(15)
C23 0.031(2) 0.052(3) 0.058(3) 0.011(2) 0.019(2) 0.014(2)
C24 0.031(2) 0.040(2) 0.054(3) 0.014(2) -0.003(2) 0.0118(18)
C25 0.037(2) 0.0175(16) 0.0169(16) 0.0033(13) 0.0061(14) -0.0053(14)
C26 0.045(2) 0.0207(17) 0.0162(17) 0.0029(14) 0.0030(15) -0.0011(15)
C27 0.062(3) 0.028(2) 0.025(2) 0.0126(17) 0.0016(19) -0.0017(19)
C28 0.073(3) 0.039(2) 0.029(2) 0.0206(19) 0.008(2) -0.009(2)
C29 0.061(3) 0.036(2) 0.030(2) 0.0076(18) 0.019(2) -0.012(2)
C30 0.040(2) 0.0246(18) 0.0252(19) 0.0041(15) 0.0147(17) -0.0049(16)
C31 0.041(2) 0.0265(19) 0.0207(18) 0.0018(15) 0.0019(16) 0.0068(16)
C32 0.034(2) 0.034(2) 0.045(3) 0.0001(19) -0.0001(19) 0.0038(18)
C33 0.062(3) 0.036(2) 0.058(3) 0.010(2) 0.014(3) 0.021(2)
C34 0.071(2) 0.086(3) 0.057(2) 0.0210(19) 0.0153(17) 0.035(2)
C35 0.071(2) 0.086(3) 0.057(2) 0.0210(19) 0.0153(17) 0.035(2)
C36 0.071(2) 0.086(3) 0.057(2) 0.0210(19) 0.0153(17) 0.035(2)
C37 0.0221(18) 0.0207(17) 0.0298(19) 0.0058(15) 0.0060(15) -0.0050(13)
C38 0.0264(18) 0.0172(16) 0.0279(18) 0.0055(14) 0.0063(15) -0.0012(13)
C39 0.0165(16) 0.0210(16) 0.0251(18) 0.0013(14) 0.0063(13) -0.0026(13)
C40 0.0234(18) 0.0248(18) 0.0265(18) 0.0050(15) 0.0088(15) -0.0030(14)
C41 0.031(2) 0.032(2) 0.029(2) 0.0073(16) 0.0163(16) 0.0000(16)
C42 0.028(2) 0.035(2) 0.041(2) 0.0058(18) 0.0190(17) 0.0071(16)
C43 0.028(2) 0.032(2) 0.038(2) 0.0121(17) 0.0111(17) 0.0104(16)
C44 0.0206(17) 0.0308(19) 0.0260(19) 0.0079(15) 0.0062(14) 0.0055(14)
C45 0.031(2) 0.031(2) 0.031(2) 0.0130(16) 0.0090(16) -0.0013(16)
C46 0.041(2) 0.048(3) 0.037(2) 0.020(2) 0.0076(19) -0.006(2)
C47 0.040(2) 0.036(2) 0.046(3) 0.021(2) 0.014(2) -0.0023(18)
C48 0.030(2) 0.056(3) 0.027(2) 0.0217(19) 0.0094(16) 0.0196(18)
C49 0.072(4) 0.084(4) 0.057(3) 0.049(3) 0.029(3) 0.042(3)
C50 0.035(2) 0.100(4) 0.030(2) 0.007(3) 0.0077(19) 0.026(3)
C51 0.0213(16) 0.0117(14) 0.0263(17) 0.0079(13) 0.0073(13) 0.0028(12)
C52 0.0295(18) 0.0118(15) 0.0237(17) 0.0070(13) 0.0032(14) 0.0041(13)
C53 0.0256(19) 0.0191(17) 0.035(2) 0.0094(15) -0.0016(15) 0.0051(14)
C54 0.0220(18) 0.0228(18) 0.044(2) 0.0144(17) 0.0086(16) 0.0073(14)
C55 0.0263(18) 0.0177(16) 0.033(2) 0.0082(14) 0.0123(15) 0.0067(13)
C56 0.0205(16) 0.0147(15) 0.0272(18) 0.0087(13) 0.0069(14) 0.0033(12)
C57 0.040(2) 0.0195(17) 0.0252(18) 0.0098(14) 0.0052(16) 0.0105(15)
C58 0.049(3) 0.033(2) 0.032(2) 0.0153(17) 0.0168(19) 0.0100(18)
C59 0.056(3) 0.033(2) 0.032(2) 0.0087(18) 0.002(2) -0.0011(19)
C60 0.0226(17) 0.0189(16) 0.0231(17) 0.0075(14) 0.0068(14) 0.0038(13)
C61 0.0276(19) 0.0279(18) 0.0243(18) 0.0090(15) 0.0101(15) 0.0023(14)
C62 0.035(2) 0.0206(18) 0.033(2) 0.0073(16) 0.0047(17) 0.0005(15)
B1 0.0212(19) 0.0190(18) 0.024(2) 0.0094(16) 0.0053(15) 0.0019(14)
B2 0.0200(18) 0.0151(17) 0.0173(17) 0.0045(14) 0.0055(14) 0.0029(14)

loop_
_atom_type_symbol
_atom_type_description
_atom_type_scat_dispersion_real
_atom_type_scat_dispersion_imag
_atom_type_scat_source
C C 0.0181 0.0091 'International Tables Vol C Tables 4.2.6.8 and 6.1.1.4'
H H 0.0000 0.0000 'International Tables Vol C Tables 4.2.6.8 and 6.1.1.4'
B B 0.0090 0.0039 'International Tables Vol C Tables 4.2.6.8 and 6.1.1.4'
Fe Fe -1.1336 3.1974 'International Tables Vol C Tables 4.2.6.8 and 6.1.1.4'
N N 0.0311 0.0180 'International Tables Vol C Tables 4.2.6.8 and 6.1.1.4'
Sn Sn 0.0259 5.4591 'International Tables Vol C Tables 4.2.6.8 and 6.1.1.4'

loop_
_exptl_crystal_face_index_h
_exptl_crystal_face_index_k
_exptl_crystal_face_index_l
_exptl_crystal_face_perp_dist
0 -6 5 0.0170
0 1 -1 0.0550
6 -1 -3 0.1080
-6 1 3 0.1330
0 1 4 0.0080
0 -2 -7 0.0160

loop_
_geom_angle_atom_site_label_1
_geom_angle_atom_site_label_2
_geom_angle_atom_site_label_3
_geom_angle
_geom_angle_site_symmetry_1
_geom_angle_site_symmetry_3
_geom_angle_publ_flag
N2 Sn1 N1 103.39(11) . . ?
C1 Fe1 C2 41.15(14) . . ?
C1 Fe1 C3 69.24(13) . . ?
C1 Fe1 C4 69.13(13) . . ?
C1 Fe1 C8 155.79(16) . . ?
C1 Fe1 C9 160.55(15) . . ?
C1 Fe1 C10 122.21(14) . . ?
C2 Fe1 C3 41.12(14) . . ?
C2 Fe1 C4 68.97(14) . . ?
C2 Fe1 C8 121.87(16) . . ?
C4 Fe1 C3 40.78(14) . . ?
C4 Fe1 C8 126.75(15) . . ?
C5 Fe1 C1 41.18(14) . . ?
C5 Fe1 C2 69.09(14) . . ?
C5 Fe1 C3 68.84(14) . . ?
C5 Fe1 C4 40.83(14) . . ?
C5 Fe1 C6 118.27(14) . . ?
C5 Fe1 C7 153.94(14) . . ?
C5 Fe1 C8 162.64(16) . . ?
C5 Fe1 C9 124.61(16) . . ?
C5 Fe1 C10 105.77(15) . . ?
C6 Fe1 C1 104.13(13) . . ?
C6 Fe1 C2 122.76(14) . . ?
C6 Fe1 C3 161.43(15) . . ?
C6 Fe1 C4 154.74(14) . . ?
C6 Fe1 C7 41.11(14) . . ?
C6 Fe1 C8 69.00(14) . . ?
C6 Fe1 C9 69.19(14) . . ?
C6 Fe1 C10 40.99(14) . . ?
C7 Fe1 C1 118.57(15) . . ?
C7 Fe1 C2 106.49(15) . . ?
C7 Fe1 C3 125.62(15) . . ?
C7 Fe1 C4 163.54(15) . . ?
C7 Fe1 C8 41.16(15) . . ?
C7 Fe1 C9 69.12(16) . . ?
C7 Fe1 C10 69.03(16) . . ?
C8 Fe1 C3 109.57(15) . . ?
C9 Fe1 C2 157.65(15) . . ?
C9 Fe1 C3 122.58(15) . . ?
C9 Fe1 C4 108.71(15) . . ?
C9 Fe1 C8 40.57(17) . . ?
C10 Fe1 C2 159.68(14) . . ?
C10 Fe1 C3 157.13(15) . . ?
C10 Fe1 C4 120.77(15) . . ?
C10 Fe1 C8 68.61(16) . . ?
C10 Fe1 C9 41.05(14) . . ?
C1 N1 Sn1 125.7(2) . . ?
C1 N1 B1 112.7(3) . . ?
B1 N1 Sn1 121.6(2) . . ?
C6 N2 Sn1 127.2(2) . . ?
C6 N2 B2 112.3(3) . . ?
B2 N2 Sn1 120.4(2) . . ?
C11 N3 C13 118.5(3) . . ?
C11 N3 B1 108.5(3) . . ?
C13 N3 B1 133.0(3) . . ?
C12 N4 C25 121.2(3) . . ?
C12 N4 B1 109.3(3) . . ?
C25 N4 B1 129.5(3) . . ?
C37 N5 C39 120.3(3) . . ?
C37 N5 B2 108.1(3) . . ?
C39 N5 B2 131.0(3) . . ?
C38 N6 C51 122.2(3) . . ?
C38 N6 B2 108.0(3) . . ?
C51 N6 B2 128.8(3) . . ?
N1 C1 Fe1 130.1(2) . . ?
N1 C1 C2 124.9(3) . . ?
N1 C1 C5 127.5(3) . . ?
C2 C1 Fe1 69.6(2) . . ?
C5 C1 Fe1 69.14(19) . . ?
C5 C1 C2 107.5(3) . . ?
Fe1 C2 H2 126.7 . . ?
C1 C2 Fe1 69.21(19) . . ?
C1 C2 H2 126.1 . . ?
C1 C2 C3 107.9(3) . . ?
C3 C2 Fe1 69.6(2) . . ?
C3 C2 H2 126.1 . . ?
Fe1 C3 H3 126.7 . . ?
C2 C3 Fe1 69.30(19) . . ?
C2 C3 H3 126.0 . . ?
C4 C3 Fe1 69.59(19) . . ?
C4 C3 C2 108.0(3) . . ?
C4 C3 H3 126.0 . . ?
Fe1 C4 H4 127.0 . . ?
C3 C4 Fe1 69.63(19) . . ?
C3 C4 H4 126.0 . . ?
C5 C4 Fe1 68.97(19) . . ?
C5 C4 C3 108.0(3) . . ?
C5 C4 H4 126.0 . . ?
Fe1 C5 H5 126.0 . . ?
C1 C5 Fe1 69.68(19) . . ?
C1 C5 H5 125.7 . . ?
C4 C5 Fe1 70.20(19) . . ?
C4 C5 C1 108.6(3) . . ?
C4 C5 H5 125.7 . . ?
N2 C6 Fe1 128.7(2) . . ?
N2 C6 C7 127.4(3) . . ?
N2 C6 C10 124.6(3) . . ?
C7 C6 Fe1 69.53(19) . . ?
C10 C6 Fe1 69.74(19) . . ?
C10 C6 C7 108.0(3) . . ?
Fe1 C7 H7 126.1 . . ?
C6 C7 Fe1 69.36(19) . . ?
C6 C7 H7 126.2 . . ?
C6 C7 C8 107.6(3) . . ?
C8 C7 Fe1 69.9(2) . . ?
C8 C7 H7 126.2 . . ?
Fe1 C8 H8 127.3 . . ?
C7 C8 Fe1 68.9(2) . . ?
C7 C8 H8 125.8 . . ?
C9 C8 Fe1 69.5(2) . . ?
C9 C8 C7 108.3(3) . . ?
C9 C8 H8 125.8 . . ?
Fe1 C9 H9 126.3 . . ?
C8 C9 Fe1 69.9(2) . . ?
C8 C9 H9 126.1 . . ?
C8 C9 C10 107.9(3) . . ?
C10 C9 Fe1 69.3(2) . . ?
C10 C9 H9 126.1 . . ?
Fe1 C10 H10 126.8 . . ?
C6 C10 Fe1 69.27(19) . . ?
C6 C10 C9 108.2(3) . . ?
C6 C10 H10 125.9 . . ?
C9 C10 Fe1 69.6(2) . . ?
C9 C10 H10 125.9 . . ?
N3 C11 H11 124.9 . . ?
C12 C11 N3 110.1(3) . . ?
C12 C11 H11 124.9 . . ?
N4 C12 H12 125.7 . . ?
C11 C12 N4 108.7(3) . . ?
C11 C12 H12 125.7 . . ?
C14 C13 N3 118.9(3) . . ?
C14 C13 C18 121.8(3) . . ?
C18 C13 N3 119.3(3) . . ?
C13 C14 C15 117.7(3) . . ?
C13 C14 C19 122.5(3) . . ?
C15 C14 C19 119.7(3) . . ?
C14 C15 H15 119.5 . . ?
C16 C15 C14 120.9(4) . . ?
C16 C15 H15 119.5 . . ?
C15 C16 H16 119.8 . . ?
C15 C16 C17 120.4(3) . . ?
C17 C16 H16 119.8 . . ?
C16 C17 H17 119.6 . . ?
C16 C17 C18 120.8(4) . . ?
C18 C17 H17 119.6 . . ?
C13 C18 C22 120.6(3) . . ?
C17 C18 C13 118.3(3) . . ?
C17 C18 C22 121.0(3) . . ?
C14 C19 H19 108.2 . . ?
C14 C19 C20 112.9(3) . . ?
C14 C19 C21 110.3(3) . . ?
C20 C19 H19 108.2 . . ?
C20 C19 C21 108.8(3) . . ?
C21 C19 H19 108.2 . . ?
C19 C20 H20A 109.5 . . ?
C19 C20 H20B 109.5 . . ?
C19 C20 H20C 109.5 . . ?
H20A C20 H20B 109.5 . . ?
H20A C20 H20C 109.5 . . ?
H20B C20 H20C 109.5 . . ?
C19 C21 H21A 109.5 . . ?
C19 C21 H21B 109.5 . . ?
C19 C21 H21C 109.5 . . ?
H21A C21 H21B 109.5 . . ?
H21A C21 H21C 109.5 . . ?
H21B C21 H21C 109.5 . . ?
C18 C22 H22 107.7 . . ?
C18 C22 C23 110.5(3) . . ?
C23 C22 H22 107.7 . . ?
C24 C22 C18 113.7(4) . . ?
C24 C22 H22 107.7 . . ?
C24 C22 C23 109.4(3) . . ?
C22 C23 H23A 109.5 . . ?
C22 C23 H23B 109.5 . . ?
C22 C23 H23C 109.5 . . ?
H23A C23 H23B 109.5 . . ?
H23A C23 H23C 109.5 . . ?
H23B C23 H23C 109.5 . . ?
C22 C24 H24A 109.5 . . ?
C22 C24 H24B 109.5 . . ?
C22 C24 H24C 109.5 . . ?
H24A C24 H24B 109.5 . . ?
H24A C24 H24C 109.5 . . ?
H24B C24 H24C 109.5 . . ?
C26 C25 N4 118.8(3) . . ?
C26 C25 C30 122.3(3) . . ?
C30 C25 N4 118.9(3) . . ?
C25 C26 C31 120.9(3) . . ?
C27 C26 C25 117.8(4) . . ?
C27 C26 C31 121.2(4) . . ?
C26 C27 H27 119.7 . . ?
C28 C27 C26 120.7(4) . . ?
C28 C27 H27 119.7 . . ?
C27 C28 H28 119.8 . . ?
C29 C28 C27 120.4(4) . . ?
C29 C28 H28 119.8 . . ?
C28 C29 H29 119.2 . . ?
C28 C29 C30 121.5(4) . . ?
C30 C29 H29 119.2 . . ?
C25 C30 C34 121.5(4) . . ?
C29 C30 C25 117.2(4) . . ?
C29 C30 C34 121.3(5) . . ?
C26 C31 H31 107.7 . . ?
C26 C31 C32 110.1(3) . . ?
C26 C31 C33 114.4(4) . . ?
C32 C31 H31 107.7 . . ?
C32 C31 C33 108.9(4) . . ?
C33 C31 H31 107.7 . . ?
C31 C32 H32A 109.5 . . ?
C31 C32 H32B 109.5 . . ?
C31 C32 H32C 109.5 . . ?
H32A C32 H32B 109.5 . . ?
H32A C32 H32C 109.5 . . ?
H32B C32 H32C 109.5 . . ?
C31 C33 H33A 109.5 . . ?
C31 C33 H33B 109.5 . . ?
C31 C33 H33C 109.5 . . ?
H33A C33 H33B 109.5 . . ?
H33A C33 H33C 109.5 . . ?
H33B C33 H33C 109.5 . . ?
C30 C34 H34 106.5 . . ?
C35 C34 C30 111.3(5) . . ?
C35 C34 H34 106.5 . . ?
C35 C34 C36 114.1(6) . . ?
C36 C34 C30 111.5(5) . . ?
C36 C34 H34 106.5 . . ?
C34 C35 H35A 109.5 . . ?
C34 C35 H35B 109.5 . . ?
C34 C35 H35C 109.5 . . ?
H35A C35 H35B 109.5 . . ?
H35A C35 H35C 109.5 . . ?
H35B C35 H35C 109.5 . . ?
C34 C36 H36A 109.5 . . ?
C34 C36 H36B 109.5 . . ?
C34 C36 H36C 109.5 . . ?
H36A C36 H36B 109.5 . . ?
H36A C36 H36C 109.5 . . ?
H36B C36 H36C 109.5 . . ?
N5 C37 H37 125.2 . . ?
C38 C37 N5 109.6(3) . . ?
C38 C37 H37 125.2 . . ?
N6 C38 H38 125.1 . . ?
C37 C38 N6 109.7(3) . . ?
C37 C38 H38 125.1 . . ?
C40 C39 N5 118.3(3) . . ?
C44 C39 N5 119.6(3) . . ?
C44 C39 C40 122.1(3) . . ?
C39 C40 C45 122.5(3) . . ?
C41 C40 C39 117.6(4) . . ?
C41 C40 C45 119.9(3) . . ?
C40 C41 H41 119.4 . . ?
C42 C41 C40 121.3(4) . . ?
C42 C41 H41 119.4 . . ?
C41 C42 H42 120.0 . . ?
C41 C42 C43 120.1(4) . . ?
C43 C42 H42 120.0 . . ?
C42 C43 H43 119.6 . . ?
C42 C43 C44 120.9(4) . . ?
C44 C43 H43 119.6 . . ?
C39 C44 C48 120.9(3) . . ?
C43 C44 C39 118.0(3) . . ?
C43 C44 C48 121.1(3) . . ?
C40 C45 H45 107.5 . . ?
C40 C45 C46 111.3(3) . . ?
C40 C45 C47 111.9(3) . . ?
C46 C45 H45 107.5 . . ?
C46 C45 C47 110.8(3) . . ?
C47 C45 H45 107.5 . . ?
C45 C46 H46A 109.5 . . ?
C45 C46 H46B 109.5 . . ?
C45 C46 H46C 109.5 . . ?
H46A C46 H46B 109.5 . . ?
H46A C46 H46C 109.5 . . ?
H46B C46 H46C 109.5 . . ?
C45 C47 H47A 109.5 . . ?
C45 C47 H47B 109.5 . . ?
C45 C47 H47C 109.5 . . ?
H47A C47 H47B 109.5 . . ?
H47A C47 H47C 109.5 . . ?
H47B C47 H47C 109.5 . . ?
C44 C48 H48 106.9 . . ?
C44 C48 C49 113.5(4) . . ?
C44 C48 C50 110.8(4) . . ?
C49 C48 H48 106.9 . . ?
C50 C48 H48 106.9 . . ?
C50 C48 C49 111.4(4) . . ?
C48 C49 H49A 109.5 . . ?
C48 C49 H49B 109.5 . . ?
C48 C49 H49C 109.5 . . ?
H49A C49 H49B 109.5 . . ?
H49A C49 H49C 109.5 . . ?
H49B C49 H49C 109.5 . . ?
C48 C50 H50A 109.5 . . ?
C48 C50 H50B 109.5 . . ?
C48 C50 H50C 109.5 . . ?
H50A C50 H50B 109.5 . . ?
H50A C50 H50C 109.5 . . ?
H50B C50 H50C 109.5 . . ?
C52 C51 N6 118.3(3) . . ?
C56 C51 N6 120.1(3) . . ?
C56 C51 C52 121.6(3) . . ?
C51 C52 C57 121.1(3) . . ?
C53 C52 C51 118.1(3) . . ?
C53 C52 C57 120.8(3) . . ?
C52 C53 H53 119.6 . . ?
C54 C53 C52 120.9(3) . . ?
C54 C53 H53 119.6 . . ?
C53 C54 H54 119.9 . . ?
C55 C54 C53 120.2(3) . . ?
C55 C54 H54 119.9 . . ?
C54 C55 H55 119.4 . . ?
C54 C55 C56 121.2(3) . . ?
C56 C55 H55 119.4 . . ?
C51 C56 C60 122.0(3) . . ?
C55 C56 C51 117.9(3) . . ?
C55 C56 C60 120.1(3) . . ?
C52 C57 H57 107.9 . . ?
C52 C57 C58 110.4(3) . . ?
C52 C57 C59 113.5(3) . . ?
C58 C57 H57 107.9 . . ?
C59 C57 H57 107.9 . . ?
C59 C57 C58 109.1(3) . . ?
C57 C58 H58A 109.5 . . ?
C57 C58 H58B 109.5 . . ?
C57 C58 H58C 109.5 . . ?
H58A C58 H58B 109.5 . . ?
H58A C58 H58C 109.5 . . ?
H58B C58 H58C 109.5 . . ?
C57 C59 H59A 109.5 . . ?
C57 C59 H59B 109.5 . . ?
C57 C59 H59C 109.5 . . ?
H59A C59 H59B 109.5 . . ?
H59A C59 H59C 109.5 . . ?
H59B C59 H59C 109.5 . . ?
C56 C60 H60 108.1 . . ?
C56 C60 C61 112.6(3) . . ?
C56 C60 C62 110.5(3) . . ?
C61 C60 H60 108.1 . . ?
C61 C60 C62 109.3(3) . . ?
C62 C60 H60 108.1 . . ?
C60 C61 H61A 109.5 . . ?
C60 C61 H61B 109.5 . . ?
C60 C61 H61C 109.5 . . ?
H61A C61 H61B 109.5 . . ?
H61A C61 H61C 109.5 . . ?
H61B C61 H61C 109.5 . . ?
C60 C62 H62A 109.5 . . ?
C60 C62 H62B 109.5 . . ?
C60 C62 H62C 109.5 . . ?
H62A C62 H62B 109.5 . . ?
H62A C62 H62C 109.5 . . ?
H62B C62 H62C 109.5 . . ?
N1 B1 N3 129.4(3) . . ?
N1 B1 N4 127.2(3) . . ?
N4 B1 N3 103.4(3) . . ?
N5 B2 N2 127.6(3) . . ?
N5 B2 N6 104.5(3) . . ?
N6 B2 N2 127.9(3) . . ?

loop_
_geom_bond_atom_site_label_1
_geom_bond_atom_site_label_2
_geom_bond_distance
_geom_bond_site_symmetry_2
_geom_bond_publ_flag
Sn1 N1 2.102(3) . ?
Sn1 N2 2.092(3) . ?
Fe1 C1 2.038(3) . ?
Fe1 C2 2.043(4) . ?
Fe1 C3 2.047(3) . ?
Fe1 C4 2.047(3) . ?
Fe1 C5 2.031(3) . ?
Fe1 C6 2.032(3) . ?
Fe1 C7 2.034(3) . ?
Fe1 C8 2.047(4) . ?
Fe1 C9 2.042(4) . ?
Fe1 C10 2.038(3) . ?
N1 C1 1.427(4) . ?
N1 B1 1.445(5) . ?
N2 C6 1.425(4) . ?
N2 B2 1.456(5) . ?
N3 C11 1.401(4) . ?
N3 C13 1.440(4) . ?
N3 B1 1.455(5) . ?
N4 C12 1.409(4) . ?
N4 C25 1.432(4) . ?
N4 B1 1.446(5) . ?
N5 C37 1.405(4) . ?
N5 C39 1.429(4) . ?
N5 B2 1.444(5) . ?
N6 C38 1.405(4) . ?
N6 C51 1.431(4) . ?
N6 B2 1.447(4) . ?
C1 C2 1.434(5) . ?
C1 C5 1.431(5) . ?
C2 H2 0.9500 . ?
C2 C3 1.437(5) . ?
C3 H3 0.9500 . ?
C3 C4 1.426(5) . ?
C4 H4 0.9500 . ?
C4 C5 1.422(5) . ?
C5 H5 0.9500 . ?
C6 C7 1.428(5) . ?
C6 C10 1.425(5) . ?
C7 H7 0.9500 . ?
C7 C8 1.435(5) . ?
C8 H8 0.9500 . ?
C8 C9 1.418(6) . ?
C9 H9 0.9500 . ?
C9 C10 1.431(5) . ?
C10 H10 0.9500 . ?
C11 H11 0.9500 . ?
C11 C12 1.342(5) . ?
C12 H12 0.9500 . ?
C13 C14 1.397(5) . ?
C13 C18 1.409(5) . ?
C14 C15 1.406(5) . ?
C14 C19 1.524(5) . ?
C15 H15 0.9500 . ?
C15 C16 1.381(6) . ?
C16 H16 0.9500 . ?
C16 C17 1.382(6) . ?
C17 H17 0.9500 . ?
C17 C18 1.388(5) . ?
C18 C22 1.523(5) . ?
C19 H19 1.0000 . ?
C19 C20 1.531(6) . ?
C19 C21 1.536(5) . ?
C20 H20A 0.9800 . ?
C20 H20B 0.9800 . ?
C20 H20C 0.9800 . ?
C21 H21A 0.9800 . ?
C21 H21B 0.9800 . ?
C21 H21C 0.9800 . ?
C22 H22 1.0000 . ?
C22 C23 1.529(6) . ?
C22 C24 1.522(6) . ?
C23 H23A 0.9800 . ?
C23 H23B 0.9800 . ?
C23 H23C 0.9800 . ?
C24 H24A 0.9800 . ?
C24 H24B 0.9800 . ?
C24 H24C 0.9800 . ?
C25 C26 1.403(6) . ?
C25 C30 1.408(5) . ?
C26 C27 1.397(5) . ?
C26 C31 1.518(6) . ?
C27 H27 0.9500 . ?
C27 C28 1.387(7) . ?
C28 H28 0.9500 . ?
C28 C29 1.377(7) . ?
C29 H29 0.9500 . ?
C29 C30 1.397(6) . ?
C30 C34 1.526(7) . ?
C31 H31 1.0000 . ?
C31 C32 1.536(6) . ?
C31 C33 1.537(6) . ?
C32 H32A 0.9800 . ?
C32 H32B 0.9800 . ?
C32 H32C 0.9800 . ?
C33 H33A 0.9800 . ?
C33 H33B 0.9800 . ?
C33 H33C 0.9800 . ?
C34 H34 1.0000 . ?
C34 C35 1.462(9) . ?
C34 C36 1.501(8) . ?
C35 H35A 0.9800 . ?
C35 H35B 0.9800 . ?
C35 H35C 0.9800 . ?
C36 H36A 0.9800 . ?
C36 H36B 0.9800 . ?
C36 H36C 0.9800 . ?
C37 H37 0.9500 . ?
C37 C38 1.340(5) . ?
C38 H38 0.9500 . ?
C39 C40 1.402(5) . ?
C39 C44 1.402(5) . ?
C40 C41 1.399(5) . ?
C40 C45 1.518(6) . ?
C41 H41 0.9500 . ?
C41 C42 1.381(6) . ?
C42 H42 0.9500 . ?
C42 C43 1.386(6) . ?
C43 H43 0.9500 . ?
C43 C44 1.396(5) . ?
C44 C48 1.520(5) . ?
C45 H45 1.0000 . ?
C45 C46 1.533(6) . ?
C45 C47 1.535(5) . ?
C46 H46A 0.9800 . ?
C46 H46B 0.9800 . ?
C46 H46C 0.9800 . ?
C47 H47A 0.9800 . ?
C47 H47B 0.9800 . ?
C47 H47C 0.9800 . ?
C48 H48 1.0000 . ?
C48 C49 1.528(7) . ?
C48 C50 1.527(7) . ?
C49 H49A 0.9800 . ?
C49 H49B 0.9800 . ?
C49 H49C 0.9800 . ?
C50 H50A 0.9800 . ?
C50 H50B 0.9800 . ?
C50 H50C 0.9800 . ?
C51 C52 1.408(5) . ?
C51 C56 1.403(5) . ?
C52 C53 1.398(5) . ?
C52 C57 1.521(5) . ?
C53 H53 0.9500 . ?
C53 C54 1.386(6) . ?
C54 H54 0.9500 . ?
C54 C55 1.380(5) . ?
C55 H55 0.9500 . ?
C55 C56 1.400(5) . ?
C56 C60 1.526(5) . ?
C57 H57 1.0000 . ?
C57 C58 1.534(5) . ?
C57 C59 1.533(6) . ?
C58 H58A 0.9800 . ?
C58 H58B 0.9800 . ?
C58 H58C 0.9800 . ?
C59 H59A 0.9800 . ?
C59 H59B 0.9800 . ?
C59 H59C 0.9800 . ?
C60 H60 1.0000 . ?
C60 C61 1.527(5) . ?
C60 C62 1.531(5) . ?
C61 H61A 0.9800 . ?
C61 H61B 0.9800 . ?
C61 H61C 0.9800 . ?
C62 H62A 0.9800 . ?
C62 H62B 0.9800 . ?
C62 H62C 0.9800 . ?

loop_
_geom_torsion_atom_site_label_1
_geom_torsion_atom_site_label_2
_geom_torsion_atom_site_label_3
_geom_torsion_atom_site_label_4
_geom_torsion
_geom_torsion_site_symmetry_1
_geom_torsion_site_symmetry_2
_geom_torsion_site_symmetry_3
_geom_torsion_site_symmetry_4
_geom_torsion_publ_flag
Sn1 N1 C1 Fe1 -7.1(4) . . . . ?
Sn1 N1 C1 C2 -98.9(3) . . . . ?
Sn1 N1 C1 C5 86.3(4) . . . . ?
Sn1 N1 B1 N3 -157.1(3) . . . . ?
Sn1 N1 B1 N4 24.3(5) . . . . ?
Sn1 N2 C6 Fe1 -11.0(4) . . . . ?
Sn1 N2 C6 C7 81.7(4) . . . . ?
Sn1 N2 C6 C10 -101.7(4) . . . . ?
Sn1 N2 B2 N5 33.3(5) . . . . ?
Sn1 N2 B2 N6 -148.9(3) . . . . ?
Fe1 C1 C2 C3 59.0(2) . . . . ?
Fe1 C1 C5 C4 -59.6(2) . . . . ?
Fe1 C2 C3 C4 59.0(2) . . . . ?
Fe1 C3 C4 C5 58.4(2) . . . . ?
Fe1 C4 C5 C1 59.3(2) . . . . ?
Fe1 C6 C7 C8 -59.6(2) . . . . ?
Fe1 C6 C10 C9 58.9(2) . . . . ?
Fe1 C7 C8 C9 -58.5(3) . . . . ?
Fe1 C8 C9 C10 -59.2(2) . . . . ?
Fe1 C9 C10 C6 -58.7(2) . . . . ?
N1 C1 C2 Fe1 125.3(3) . . . . ?
N1 C1 C2 C3 -175.6(3) . . . . ?
N1 C1 C5 Fe1 -125.2(3) . . . . ?
N1 C1 C5 C4 175.2(3) . . . . ?
N2 C6 C7 Fe1 -123.7(3) . . . . ?
N2 C6 C7 C8 176.7(3) . . . . ?
N2 C6 C10 Fe1 123.7(3) . . . . ?
N2 C6 C10 C9 -177.4(3) . . . . ?
N3 C11 C12 N4 0.8(4) . . . . ?
N3 C13 C14 C15 -178.4(3) . . . . ?
N3 C13 C14 C19 -1.2(5) . . . . ?
N3 C13 C18 C17 178.9(3) . . . . ?
N3 C13 C18 C22 0.8(5) . . . . ?
N4 C25 C26 C27 -175.3(3) . . . . ?
N4 C25 C26 C31 5.9(5) . . . . ?
N4 C25 C30 C29 176.6(3) . . . . ?
N4 C25 C30 C34 -1.0(6) . . . . ?
N5 C37 C38 N6 0.5(4) . . . . ?
N5 C39 C40 C41 -177.8(3) . . . . ?
N5 C39 C40 C45 3.0(5) . . . . ?
N5 C39 C44 C43 178.9(3) . . . . ?
N5 C39 C44 C48 -0.5(5) . . . . ?
N6 C51 C52 C53 -174.8(3) . . . . ?
N6 C51 C52 C57 5.9(5) . . . . ?
N6 C51 C56 C55 175.1(3) . . . . ?
N6 C51 C56 C60 -6.0(5) . . . . ?
C1 N1 B1 N3 24.5(5) . . . . ?
C1 N1 B1 N4 -154.1(3) . . . . ?
C1 C2 C3 Fe1 -58.8(2) . . . . ?
C1 C2 C3 C4 0.2(4) . . . . ?
C2 C1 C5 Fe1 59.3(2) . . . . ?
C2 C1 C5 C4 -0.3(4) . . . . ?
C2 C3 C4 Fe1 -58.8(2) . . . . ?
C2 C3 C4 C5 -0.4(4) . . . . ?
C3 C4 C5 Fe1 -58.9(2) . . . . ?
C3 C4 C5 C1 0.4(4) . . . . ?
C5 C1 C2 Fe1 -59.0(2) . . . . ?
C5 C1 C2 C3 0.0(4) . . . . ?
C6 N2 B2 N5 -143.9(3) . . . . ?
C6 N2 B2 N6 33.9(5) . . . . ?
C6 C7 C8 Fe1 59.3(2) . . . . ?
C6 C7 C8 C9 0.8(4) . . . . ?
C7 C6 C10 Fe1 -59.2(2) . . . . ?
C7 C6 C10 C9 -0.3(4) . . . . ?
C7 C8 C9 Fe1 58.2(2) . . . . ?
C7 C8 C9 C10 -1.0(4) . . . . ?
C8 C9 C10 Fe1 59.5(3) . . . . ?
C8 C9 C10 C6 0.8(4) . . . . ?
C10 C6 C7 Fe1 59.4(2) . . . . ?
C10 C6 C7 C8 -0.3(4) . . . . ?
C11 N3 C13 C14 73.9(4) . . . . ?
C11 N3 C13 C18 -104.3(4) . . . . ?
C11 N3 B1 N1 -178.6(4) . . . . ?
C11 N3 B1 N4 0.2(4) . . . . ?
C12 N4 C25 C26 -110.0(4) . . . . ?
C12 N4 C25 C30 71.1(5) . . . . ?
C12 N4 B1 N1 179.1(3) . . . . ?
C12 N4 B1 N3 0.2(4) . . . . ?
C13 N3 C11 C12 179.7(3) . . . . ?
C13 N3 B1 N1 1.0(6) . . . . ?
C13 N3 B1 N4 179.9(3) . . . . ?
C13 C14 C15 C16 -0.3(5) . . . . ?
C13 C14 C19 C20 136.2(3) . . . . ?
C13 C14 C19 C21 -101.9(4) . . . . ?
C13 C18 C22 C23 79.2(4) . . . . ?
C13 C18 C22 C24 -157.3(3) . . . . ?
C14 C13 C18 C17 0.8(5) . . . . ?
C14 C13 C18 C22 -177.4(3) . . . . ?
C14 C15 C16 C17 0.4(5) . . . . ?
C15 C14 C19 C20 -46.6(4) . . . . ?
C15 C14 C19 C21 75.4(4) . . . . ?
C15 C16 C17 C18 0.1(6) . . . . ?
C16 C17 C18 C13 -0.7(5) . . . . ?
C16 C17 C18 C22 177.5(3) . . . . ?
C17 C18 C22 C23 -98.9(4) . . . . ?
C17 C18 C22 C24 24.6(5) . . . . ?
C18 C13 C14 C15 -0.3(5) . . . . ?
C18 C13 C14 C19 177.0(3) . . . . ?
C19 C14 C15 C16 -177.7(3) . . . . ?
C25 N4 C12 C11 -179.3(3) . . . . ?
C25 N4 B1 N1 -2.3(6) . . . . ?
C25 N4 B1 N3 178.8(3) . . . . ?
C25 C26 C27 C28 -2.7(6) . . . . ?
C25 C26 C31 C32 76.2(4) . . . . ?
C25 C26 C31 C33 -160.8(4) . . . . ?
C25 C30 C34 C35 87.2(7) . . . . ?
C25 C30 C34 C36 -144.1(5) . . . . ?
C26 C25 C30 C29 -2.3(5) . . . . ?
C26 C25 C30 C34 -179.9(4) . . . . ?
C26 C27 C28 C29 0.7(7) . . . . ?
C27 C26 C31 C32 -102.5(4) . . . . ?
C27 C26 C31 C33 20.5(5) . . . . ?
C27 C28 C29 C30 0.6(7) . . . . ?
C28 C29 C30 C25 0.2(6) . . . . ?
C28 C29 C30 C34 177.7(5) . . . . ?
C29 C30 C34 C35 -90.2(6) . . . . ?
C29 C30 C34 C36 38.4(7) . . . . ?
C30 C25 C26 C27 3.5(5) . . . . ?
C30 C25 C26 C31 -175.3(3) . . . . ?
C31 C26 C27 C28 176.1(4) . . . . ?
C37 N5 C39 C40 66.1(4) . . . . ?
C37 N5 C39 C44 -114.6(4) . . . . ?
C37 N5 B2 N2 177.1(3) . . . . ?
C37 N5 B2 N6 -1.1(4) . . . . ?
C38 N6 C51 C52 -105.2(4) . . . . ?
C38 N6 C51 C56 75.6(4) . . . . ?
C38 N6 B2 N2 -176.9(3) . . . . ?
C38 N6 B2 N5 1.3(4) . . . . ?
C39 N5 C37 C38 -172.0(3) . . . . ?
C39 N5 B2 N2 -11.6(6) . . . . ?
C39 N5 B2 N6 170.3(3) . . . . ?
C39 C40 C41 C42 -1.7(6) . . . . ?
C39 C40 C45 C46 117.4(4) . . . . ?
C39 C40 C45 C47 -117.9(4) . . . . ?
C39 C44 C48 C49 -153.2(4) . . . . ?
C39 C44 C48 C50 80.6(4) . . . . ?
C40 C39 C44 C43 -1.9(5) . . . . ?
C40 C39 C44 C48 178.7(3) . . . . ?
C40 C41 C42 C43 -0.6(6) . . . . ?
C41 C40 C45 C46 -61.8(5) . . . . ?
C41 C40 C45 C47 62.8(5) . . . . ?
C41 C42 C43 C44 1.8(6) . . . . ?
C42 C43 C44 C39 -0.6(6) . . . . ?
C42 C43 C44 C48 178.9(4) . . . . ?
C43 C44 C48 C49 27.3(6) . . . . ?
C43 C44 C48 C50 -98.8(5) . . . . ?
C44 C39 C40 C41 3.0(5) . . . . ?
C44 C39 C40 C45 -176.3(3) . . . . ?
C45 C40 C41 C42 177.6(4) . . . . ?
C51 N6 C38 C37 168.4(3) . . . . ?
C51 N6 B2 N2 14.5(6) . . . . ?
C51 N6 B2 N5 -167.4(3) . . . . ?
C51 C52 C53 C54 -1.2(5) . . . . ?
C51 C52 C57 C58 77.1(4) . . . . ?
C51 C52 C57 C59 -160.0(3) . . . . ?
C51 C56 C60 C61 135.9(3) . . . . ?
C51 C56 C60 C62 -101.6(4) . . . . ?
C52 C51 C56 C55 -4.1(5) . . . . ?
C52 C51 C56 C60 174.9(3) . . . . ?
C52 C53 C54 C55 -2.3(5) . . . . ?
C53 C52 C57 C58 -102.3(4) . . . . ?
C53 C52 C57 C59 20.6(5) . . . . ?
C53 C54 C55 C56 2.7(5) . . . . ?
C54 C55 C56 C51 0.4(5) . . . . ?
C54 C55 C56 C60 -178.5(3) . . . . ?
C55 C56 C60 C61 -45.2(4) . . . . ?
C55 C56 C60 C62 77.3(4) . . . . ?
C56 C51 C52 C53 4.4(5) . . . . ?
C56 C51 C52 C57 -174.9(3) . . . . ?
C57 C52 C53 C54 178.1(3) . . . . ?
B1 N1 C1 Fe1 171.3(3) . . . . ?
B1 N1 C1 C2 79.4(4) . . . . ?
B1 N1 C1 C5 -95.4(4) . . . . ?
B1 N3 C11 C12 -0.6(4) . . . . ?
B1 N3 C13 C14 -105.7(4) . . . . ?
B1 N3 C13 C18 76.0(5) . . . . ?
B1 N4 C12 C11 -0.6(4) . . . . ?
B1 N4 C25 C26 71.6(5) . . . . ?
B1 N4 C25 C30 -107.3(4) . . . . ?
B2 N2 C6 Fe1 165.9(3) . . . . ?
B2 N2 C6 C7 -101.3(4) . . . . ?
B2 N2 C6 C10 75.2(4) . . . . ?
B2 N5 C37 C38 0.4(4) . . . . ?
B2 N5 C39 C40 -104.3(4) . . . . ?
B2 N5 C39 C44 74.9(5) . . . . ?
B2 N6 C38 C37 -1.1(4) . . . . ?
B2 N6 C51 C52 62.0(4) . . . . ?
B2 N6 C51 C56 -117.2(4) . . . . ?
